data_7053258
loop_
_publ_author_name
'Thakuria, Ranjit'
'Sarma, Bipul'
'Nangia, Ashwini'

_publ_section_title
;
 Supramolecular networks of a H-shaped aromatic phenol host
;
_journal_issue 4
_journal_name_full 'New Journal of Chemistry'
_journal_page_first 623
_journal_paper_doi 10.1039/b9nj00234k
_journal_volume 34
_journal_year 2010
_chemical_formula_moiety 'C32 H26 O4, 4(C3 H8 O)'
_chemical_formula_sum 'C44 H58 O8'
_chemical_formula_weight 714.90
_chemical_name_common '1,4-di(bis(4'-hydroxyphenyl)methyl)benzene isopropanol solvate'
_chemical_name_systematic
;
1,4-di[bis(4'-hydroxyphenyl)methyl]benzene isopropanol solvate
;
_space_group_IT_number 15
_symmetry_cell_setting monoclinic
_symmetry_space_group_name_Hall '-C 2yc'
_symmetry_space_group_name_H-M 'C 1 2/c 1'
_atom_sites_solution_hydrogens geom
_atom_sites_solution_primary direct
_atom_sites_solution_secondary difmap
_audit_creation_method SHELXL-97
_cell_angle_alpha 90.00
_cell_angle_beta 115.061(2)
_cell_angle_gamma 90.00
_cell_formula_units_Z 4
_cell_length_a 33.506(3)
_cell_length_b 5.8797(4)
_cell_length_c 22.036(2)
_cell_measurement_reflns_used 6511
_cell_measurement_temperature 100(2)
_cell_measurement_theta_max 25.91
_cell_measurement_theta_min 2.59
_cell_volume 3932.5(6)
_computing_cell_refinement 'Bruker SMART'
_computing_data_collection 'Bruker SMART'
_computing_data_reduction 'Bruker SAINT'
_computing_molecular_graphics 'Bruker SHELXTL'
_computing_publication_material 'Bruker SHELXTL'
_computing_structure_refinement 'SHELXL-97 (Sheldrick, 1997)'
_computing_structure_solution 'SHELXS-97 (Sheldrick, 1990)'
_diffrn_ambient_temperature 100(2)
_diffrn_measured_fraction_theta_full 0.999
_diffrn_measured_fraction_theta_max 0.999
_diffrn_measurement_device_type 'CCD area detector'
_diffrn_measurement_method 'phi and omega scans'
_diffrn_radiation_monochromator graphite
_diffrn_radiation_source 'fine-focus sealed tube'
_diffrn_radiation_type MoK\a
_diffrn_radiation_wavelength 0.71073
_diffrn_reflns_av_R_equivalents 0.0358
_diffrn_reflns_av_sigmaI/netI 0.0285
_diffrn_reflns_limit_h_max 40
_diffrn_reflns_limit_h_min -40
_diffrn_reflns_limit_k_max 7
_diffrn_reflns_limit_k_min -7
_diffrn_reflns_limit_l_max 26
_diffrn_reflns_limit_l_min -26
_diffrn_reflns_number 19346
_diffrn_reflns_theta_full 26.03
_diffrn_reflns_theta_max 26.03
_diffrn_reflns_theta_min 1.91
_exptl_absorpt_coefficient_mu 0.082
_exptl_absorpt_correction_T_max 0.9927
_exptl_absorpt_correction_T_min 0.9681
_exptl_absorpt_correction_type multi-scan
_exptl_absorpt_process_details 'Bruker AXS SADABS program'
_exptl_crystal_colour brown
_exptl_crystal_density_diffrn 1.207
_exptl_crystal_density_method 'not measured'
_exptl_crystal_description block
_exptl_crystal_F_000 1544
_exptl_crystal_size_max 0.40
_exptl_crystal_size_mid 0.25
_exptl_crystal_size_min 0.09
_refine_diff_density_max 0.413
_refine_diff_density_min -0.215
_refine_diff_density_rms 0.063
_refine_ls_extinction_method none
_refine_ls_goodness_of_fit_ref 1.042
_refine_ls_hydrogen_treatment mixed
_refine_ls_matrix_type full
_refine_ls_number_parameters 213
_refine_ls_number_reflns 3880
_refine_ls_number_restraints 0
_refine_ls_restrained_S_all 1.042
_refine_ls_R_factor_all 0.1003
_refine_ls_R_factor_gt 0.0759
_refine_ls_shift/su_max 0.000
_refine_ls_shift/su_mean 0.000
_refine_ls_structure_factor_coef Fsqd
_refine_ls_weighting_details 'calc w=1/[\s^2^(Fo^2^)+(0.1423P)^2^+1.4388P] where P=(Fo^2^+2Fc^2^)/3'
_refine_ls_weighting_scheme calc
_refine_ls_wR_factor_gt 0.2116
_refine_ls_wR_factor_ref 0.2296
_reflns_number_gt 2668
_reflns_number_total 3880
_reflns_threshold_expression >2sigma(I)
_cod_data_source_file b9nj00234k.txt
_cod_data_source_block an577_1-isoPrOH
_cod_depositor_comments
;
The following automatic conversions were performed:

'_symmetry_cell_setting' value 'Monoclinic' changed to 'monoclinic'
according to /home/saulius/struct/CIF-dictionaries/cif_core.dic
dictionary named 'cif_core.dic' version 2.4.2 from 2011-04-26.

Automatic conversion script
Id: cif_fix_values 1891 2012-01-12 08:04:46Z andrius 
;
_cod_original_sg_symbol_H-M 'C2/c '
_cod_database_code 7053258

loop_
_symmetry_equiv_pos_as_xyz
'x, y, z'
'-x, y, -z+1/2'
'x+1/2, y+1/2, z'
'-x+1/2, y+1/2, -z+1/2'
'-x, -y, -z'
'x, -y, z-1/2'
'-x+1/2, -y+1/2, -z'
'x+1/2, -y+1/2, z-1/2'

loop_
_atom_site_label
_atom_site_type_symbol
_atom_site_fract_x
_atom_site_fract_y
_atom_site_fract_z
_atom_site_U_iso_or_equiv
_atom_site_adp_type
_atom_site_occupancy
_atom_site_symmetry_multiplicity
_atom_site_calc_flag
_atom_site_refinement_flags
C1 C 0.14075(8) 0.3030(4) 0.39891(13) 0.0488(6) Uani 1 1 d .
C2 C 0.13702(9) 0.4673(4) 0.44041(14) 0.0539(7) Uani 1 1 d .
H2 H 0.1506 0.6114 0.4438 0.065 Uiso 1 1 calc R
C3 C 0.11332(8) 0.4217(4) 0.47721(13) 0.0501(6) Uani 1 1 d .
H3 H 0.1103 0.5375 0.5051 0.060 Uiso 1 1 calc R
C4 C 0.09362(7) 0.2109(4) 0.47468(12) 0.0407(5) Uani 1 1 d .
C5 C 0.09817(8) 0.0498(4) 0.43261(13) 0.0486(6) Uani 1 1 d .
H5 H 0.0850 -0.0955 0.4295 0.058 Uiso 1 1 calc R
C6 C 0.12143(9) 0.0943(4) 0.39465(14) 0.0540(7) Uani 1 1 d .
H6 H 0.1240 -0.0194 0.3658 0.065 Uiso 1 1 calc R
C7 C 0.06793(7) 0.1574(4) 0.51594(12) 0.0404(6) Uani 1 1 d .
H7 H 0.0512 0.0142 0.4968 0.048 Uiso 1 1 calc R
C8 C 0.09794(7) 0.1058(4) 0.58840(12) 0.0412(6) Uani 1 1 d .
C9 C 0.09426(10) -0.0978(4) 0.61693(14) 0.0559(7) Uani 1 1 d .
H9 H 0.0735 -0.2076 0.5901 0.067 Uiso 1 1 calc R
C10 C 0.12005(11) -0.1448(4) 0.68318(15) 0.0628(8) Uani 1 1 d .
H10 H 0.1166 -0.2854 0.7017 0.075 Uiso 1 1 calc R
C11 C 0.15101(9) 0.0113(4) 0.72322(13) 0.0485(6) Uani 1 1 d .
C12 C 0.15524(9) 0.2140(5) 0.69517(14) 0.0590(7) Uani 1 1 d .
H12 H 0.1764 0.3230 0.7217 0.071 Uiso 1 1 calc R
C13 C 0.12886(9) 0.2589(4) 0.62862(14) 0.0582(7) Uani 1 1 d .
H13 H 0.1321 0.3997 0.6101 0.070 Uiso 1 1 calc R
C14 C 0.03337(7) 0.3387(3) 0.50846(11) 0.0365(5) Uani 1 1 d .
C15 C 0.01321(9) 0.4647(5) 0.45038(14) 0.0593(7) Uani 1 1 d .
H15 H 0.0220 0.4426 0.4151 0.071 Uiso 1 1 calc R
C16 C 0.01949(9) 0.3774(5) 0.55780(14) 0.0536(7) Uani 1 1 d .
H16 H 0.0325 0.2942 0.5985 0.064 Uiso 1 1 calc R
C17 C 0.26079(10) 0.6038(6) 0.3787(2) 0.0836(10) Uani 1 1 d .
H17 H 0.2554 0.4902 0.3423 0.100 Uiso 1 1 calc R
C18 C 0.28825(12) 0.7814(7) 0.3706(3) 0.1110(15) Uani 1 1 d .
H18A H 0.2906 0.9076 0.4010 0.167 Uiso 1 1 calc R
H18B H 0.2750 0.8362 0.3242 0.167 Uiso 1 1 calc R
H18C H 0.3177 0.7203 0.3811 0.167 Uiso 1 1 calc R
C19 C 0.27862(14) 0.4803(10) 0.4412(3) 0.1323(19) Uani 1 1 d .
H19A H 0.2852 0.5867 0.4784 0.198 Uiso 1 1 calc R
H19B H 0.3057 0.4023 0.4462 0.198 Uiso 1 1 calc R
H19C H 0.2570 0.3680 0.4413 0.198 Uiso 1 1 calc R
H1 H 0.1653(10) 0.238(6) 0.3380(16) 0.074(9) Uiso 1 1 d .
H2A H 0.1946(8) 0.081(5) 0.8163(13) 0.046(7) Uiso 1 1 d .
H3A H 0.2000(10) 0.595(5) 0.3689(14) 0.059(8) Uiso 1 1 d .
O1 O 0.16315(7) 0.3603(3) 0.36153(10) 0.0621(6) Uani 1 1 d .
O2 O 0.17685(7) -0.0407(3) 0.78910(10) 0.0593(5) Uani 1 1 d .
O3 O 0.21824(6) 0.7051(4) 0.36603(10) 0.0609(6) Uani 1 1 d .

loop_
_atom_site_aniso_label
_atom_site_aniso_U_11
_atom_site_aniso_U_22
_atom_site_aniso_U_33
_atom_site_aniso_U_23
_atom_site_aniso_U_13
_atom_site_aniso_U_12
C1 0.0489(14) 0.0491(14) 0.0596(15) -0.0092(11) 0.0339(12) -0.0047(11)
C2 0.0651(16) 0.0422(13) 0.0701(17) -0.0135(12) 0.0439(15) -0.0129(12)
C3 0.0589(15) 0.0393(13) 0.0677(16) -0.0140(11) 0.0419(13) -0.0067(11)
C4 0.0385(11) 0.0335(11) 0.0547(14) -0.0034(10) 0.0242(11) 0.0005(9)
C5 0.0522(14) 0.0358(12) 0.0655(16) -0.0106(11) 0.0326(13) -0.0076(10)
C6 0.0650(16) 0.0422(13) 0.0696(17) -0.0171(12) 0.0430(14) -0.0052(12)
C7 0.0381(12) 0.0311(11) 0.0588(14) -0.0076(10) 0.0271(11) -0.0037(9)
C8 0.0382(12) 0.0323(11) 0.0636(15) 0.0008(10) 0.0317(11) 0.0013(9)
C9 0.0711(17) 0.0354(13) 0.0669(17) -0.0020(12) 0.0347(15) -0.0094(12)
C10 0.089(2) 0.0382(14) 0.0712(19) 0.0085(12) 0.0437(17) -0.0078(13)
C11 0.0558(15) 0.0460(14) 0.0569(15) 0.0091(11) 0.0366(13) 0.0047(11)
C12 0.0557(15) 0.0497(15) 0.0637(17) 0.0073(12) 0.0177(13) -0.0150(12)
C13 0.0575(15) 0.0405(14) 0.0659(17) 0.0152(12) 0.0158(14) -0.0105(12)
C14 0.0339(11) 0.0309(11) 0.0482(13) -0.0059(9) 0.0207(10) -0.0059(8)
C15 0.0628(17) 0.0670(17) 0.0611(17) 0.0006(13) 0.0389(14) 0.0160(14)
C16 0.0543(15) 0.0559(15) 0.0567(15) 0.0076(12) 0.0293(13) 0.0148(12)
C17 0.0491(17) 0.082(2) 0.125(3) 0.002(2) 0.0428(19) -0.0016(16)
C18 0.065(2) 0.104(3) 0.181(5) -0.018(3) 0.069(3) -0.020(2)
C19 0.062(2) 0.142(4) 0.161(5) 0.050(4) 0.017(3) 0.024(3)
O1 0.0767(13) 0.0577(12) 0.0764(13) -0.0204(10) 0.0564(11) -0.0168(10)
O2 0.0742(13) 0.0559(12) 0.0550(11) 0.0112(9) 0.0342(10) -0.0008(10)
O3 0.0398(10) 0.0655(12) 0.0802(14) 0.0035(10) 0.0280(10) -0.0026(9)

loop_
_atom_type_symbol
_atom_type_description
_atom_type_scat_dispersion_real
_atom_type_scat_dispersion_imag
_atom_type_scat_source
C C 0.0033 0.0016 'International Tables Vol C Tables 4.2.6.8 and 6.1.1.4'
H H 0.0000 0.0000 'International Tables Vol C Tables 4.2.6.8 and 6.1.1.4'
O O 0.0106 0.0060 'International Tables Vol C Tables 4.2.6.8 and 6.1.1.4'

loop_
_geom_angle_atom_site_label_1
_geom_angle_atom_site_label_2
_geom_angle_atom_site_label_3
_geom_angle
_geom_angle_site_symmetry_3
O1 C1 C2 117.1(2) .
O1 C1 C6 122.7(2) .
C2 C1 C6 120.1(2) .
C1 C2 C3 119.5(2) .
C2 C3 C4 122.0(2) .
C5 C4 C3 116.9(2) .
C5 C4 C7 120.7(2) .
C3 C4 C7 122.4(2) .
C4 C5 C6 121.7(2) .
C1 C6 C5 119.7(2) .
C8 C7 C4 112.28(17) .
C8 C7 C14 112.79(18) .
C4 C7 C14 112.59(18) .
C13 C8 C9 117.5(2) .
C13 C8 C7 122.1(2) .
C9 C8 C7 120.4(2) .
C10 C9 C8 121.4(2) .
C9 C10 C11 120.5(2) .
O2 C11 C12 121.9(2) .
O2 C11 C10 119.5(2) .
C12 C11 C10 118.6(3) .
C11 C12 C13 120.1(2) .
C8 C13 C12 121.9(2) .
C16 C14 C15 116.7(2) .
C16 C14 C7 121.7(2) .
C15 C14 C7 121.6(2) .
C14 C15 C16 121.9(2) 5_566
C14 C16 C15 121.5(2) 5_566
C19 C17 C18 116.8(4) .
C19 C17 O3 111.3(3) .
C18 C17 O3 107.6(3) .

loop_
_geom_bond_atom_site_label_1
_geom_bond_atom_site_label_2
_geom_bond_distance
_geom_bond_site_symmetry_2
C1 O1 1.371(3) .
C1 C2 1.372(3) .
C1 C6 1.372(4) .
C2 C3 1.380(3) .
C3 C4 1.395(3) .
C4 C5 1.378(3) .
C4 C7 1.526(3) .
C5 C6 1.388(3) .
C7 C8 1.514(3) .
C7 C14 1.531(3) .
C8 C13 1.375(3) .
C8 C9 1.382(3) .
C9 C10 1.373(4) .
C10 C11 1.387(4) .
C11 O2 1.373(3) .
C11 C12 1.377(3) .
C12 C13 1.380(4) .
C14 C16 1.371(3) .
C14 C15 1.382(4) .
C15 C16 1.388(3) 5_566
C16 C15 1.388(3) 5_566
C17 C19 1.443(6) .
C17 C18 1.452(5) .
C17 O3 1.459(4) .
